data_4342543
loop_
_publ_author_name
'Davidson, Jillian J.'
'DeMott, Jessica C.'
'Douvris, Christos'
'Fafard, Claudia M.'
'Bhuvanesh, Nattamai'
'Chen, Chun-Hsing'
'Herbert, David E.'
'Lee, Chun-I'
'McCulloch, Billy J.'
'Foxman, Bruce M.'
'Ozerov, Oleg V.'

_publ_section_title
;
 Comparison of the Electronic Properties of Diarylamido-Based PNZ Pincer
 Ligands: Redox Activity at the Ligand and Donor Ability Toward the Metal.
;
_journal_issue 6
_journal_name_full 'Inorganic chemistry'
_journal_page_first 2916
_journal_page_last 2935
_journal_paper_doi 10.1021/ic503062w
_journal_volume 54
_journal_year 2015
_chemical_formula_sum 'C30 H40 Cl N2 P Pd'
_chemical_formula_weight 601.46
_chemical_name_systematic
; 
 ? 
;
_space_group_IT_number 14
_symmetry_cell_setting monoclinic
_symmetry_space_group_name_Hall '-P 2yn'
_symmetry_space_group_name_H-M 'P 1 21/n 1'
_atom_sites_solution_hydrogens geom
_atom_sites_solution_primary direct
_atom_sites_solution_secondary difmap
_audit_creation_method SHELXL-97
_cell_angle_alpha 90.00
_cell_angle_beta 95.796(5)
_cell_angle_gamma 90.00
_cell_formula_units_Z 4
_cell_length_a 14.327(7)
_cell_length_b 12.273(6)
_cell_length_c 16.080(8)
_cell_measurement_reflns_used 7769
_cell_measurement_temperature 296(2)
_cell_measurement_theta_max 27.17
_cell_measurement_theta_min 2.19
_cell_volume 2813(2)
_computing_structure_refinement 'SHELXL-97 (Sheldrick, 1997)'
_computing_structure_solution 'SHELXS-97 (Sheldrick, 1990)'
_diffrn_ambient_temperature 296(2)
_diffrn_measured_fraction_theta_full 0.996
_diffrn_measured_fraction_theta_max 0.996
_diffrn_measurement_device_type 'Bruker APEX-II CCD'
_diffrn_measurement_method '\f and \w scans'
_diffrn_radiation_monochromator graphite
_diffrn_radiation_source 'fine-focus sealed tube'
_diffrn_radiation_type MoK\a
_diffrn_radiation_wavelength 0.71073
_diffrn_reflns_av_R_equivalents 0.0520
_diffrn_reflns_av_sigmaI/netI 0.0510
_diffrn_reflns_limit_h_max 18
_diffrn_reflns_limit_h_min -18
_diffrn_reflns_limit_k_max 15
_diffrn_reflns_limit_k_min -15
_diffrn_reflns_limit_l_max 20
_diffrn_reflns_limit_l_min -20
_diffrn_reflns_number 30751
_diffrn_reflns_theta_full 27.55
_diffrn_reflns_theta_max 27.55
_diffrn_reflns_theta_min 2.09
_diffrn_standards_number 0
_exptl_absorpt_coefficient_mu 0.833
_exptl_absorpt_correction_T_max 0.9288
_exptl_absorpt_correction_T_min 0.7882
_exptl_absorpt_correction_type multi-scan
_exptl_absorpt_process_details SADABS
_exptl_crystal_colour red
_exptl_crystal_density_diffrn 1.420
_exptl_crystal_density_method 'not measured'
_exptl_crystal_description block
_exptl_crystal_F_000 1248
_exptl_crystal_size_max 0.30
_exptl_crystal_size_mid 0.20
_exptl_crystal_size_min 0.09
_refine_diff_density_max 0.447
_refine_diff_density_min -0.518
_refine_diff_density_rms 0.073
_refine_ls_extinction_method none
_refine_ls_goodness_of_fit_ref 0.923
_refine_ls_hydrogen_treatment mixed
_refine_ls_matrix_type full
_refine_ls_number_parameters 325
_refine_ls_number_reflns 6468
_refine_ls_number_restraints 0
_refine_ls_restrained_S_all 0.923
_refine_ls_R_factor_all 0.0383
_refine_ls_R_factor_gt 0.0270
_refine_ls_shift/su_max 0.001
_refine_ls_shift/su_mean 0.000
_refine_ls_structure_factor_coef Fsqd
_refine_ls_weighting_details 'calc w=1/[\s^2^(Fo^2^)+(0.0253P)^2^+0.0000P] where P=(Fo^2^+2Fc^2^)/3'
_refine_ls_weighting_scheme calc
_refine_ls_wR_factor_gt 0.0582
_refine_ls_wR_factor_ref 0.0612
_reflns_number_gt 5077
_reflns_number_total 6468
_reflns_threshold_expression >2sigma(I)
_cod_data_source_file ic503062w_si_002.cif
_cod_data_source_block 7-PdCl
_cod_depositor_comments 'Adding full bibliography for 4342538--4342546.cif.'
_cod_original_sg_symbol_H-M P21/n
_cod_database_code 4342543

loop_
_symmetry_equiv_pos_as_xyz
'x, y, z'
'-x+1/2, y+1/2, -z+1/2'
'-x, -y, -z'
'x-1/2, -y-1/2, z-1/2'

loop_
_atom_site_label
_atom_site_type_symbol
_atom_site_fract_x
_atom_site_fract_y
_atom_site_fract_z
_atom_site_U_iso_or_equiv
_atom_site_adp_type
_atom_site_occupancy
_atom_site_symmetry_multiplicity
_atom_site_calc_flag
_atom_site_refinement_flags
Pd1 Pd 0.238999(11) 0.185022(13) 0.022042(10) 0.01471(5) Uani 1 1 d .
Cl1 Cl 0.34079(4) 0.08977(5) 0.11741(3) 0.02525(14) Uani 1 1 d .
P1 P 0.30109(4) 0.12649(5) -0.09164(3) 0.01554(12) Uani 1 1 d .
N1 N 0.15935(12) 0.27971(14) -0.05979(10) 0.0154(4) Uani 1 1 d .
N2 N 0.16111(12) 0.24185(14) 0.11731(10) 0.0146(4) Uani 1 1 d .
C1 C 0.41428(15) 0.18844(18) -0.11030(14) 0.0200(5) Uani 1 1 d .
H1 H 0.4603 0.1669 -0.0639 0.024 Uiso 1 1 calc R
C2 C 0.40496(18) 0.31325(18) -0.10751(16) 0.0305(6) Uani 1 1 d .
H2A H 0.4649 0.3460 -0.1129 0.046 Uiso 1 1 calc R
H2B H 0.3835 0.3346 -0.0552 0.046 Uiso 1 1 calc R
H2C H 0.3607 0.3370 -0.1527 0.046 Uiso 1 1 calc R
C3 C 0.45222(17) 0.1523(2) -0.19114(15) 0.0336(7) Uani 1 1 d .
H3A H 0.4082 0.1713 -0.2379 0.050 Uiso 1 1 calc R
H3B H 0.4614 0.0748 -0.1901 0.050 Uiso 1 1 calc R
H3C H 0.5110 0.1879 -0.1964 0.050 Uiso 1 1 calc R
C4 C 0.21275(15) 0.17292(17) -0.17238(13) 0.0157(5) Uani 1 1 d .
C5 C 0.14953(15) 0.24975(17) -0.14443(13) 0.0160(5) Uani 1 1 d .
C6 C 0.07588(15) 0.28547(17) -0.20225(13) 0.0182(5) Uani 1 1 d .
H6 H 0.0332 0.3362 -0.1857 0.022 Uiso 1 1 calc R
C7 C 0.06570(15) 0.24666(17) -0.28307(13) 0.0192(5) Uani 1 1 d .
H7 H 0.0157 0.2712 -0.3197 0.023 Uiso 1 1 calc R
C8 C 0.12859(15) 0.17125(17) -0.31169(13) 0.0182(5) Uani 1 1 d .
C9 C 0.11693(16) 0.12736(18) -0.40107(13) 0.0207(5) Uani 1 1 d .
H9A H 0.1685 0.1515 -0.4302 0.031 Uiso 1 1 calc R
H9B H 0.0592 0.1539 -0.4294 0.031 Uiso 1 1 calc R
H9C H 0.1158 0.0492 -0.3998 0.031 Uiso 1 1 calc R
C10 C 0.20142(15) 0.13529(18) -0.25460(13) 0.0183(5) Uani 1 1 d .
H10 H 0.2438 0.0847 -0.2717 0.022 Uiso 1 1 calc R
C11 C 0.14342(14) 0.38694(17) -0.03710(13) 0.0147(5) Uani 1 1 d .
C12 C 0.14648(15) 0.47511(17) -0.09356(13) 0.0176(5) Uani 1 1 d .
H12 H 0.1603 0.4614 -0.1478 0.021 Uiso 1 1 calc R
C13 C 0.12946(15) 0.58081(17) -0.07022(14) 0.0192(5) Uani 1 1 d .
H13 H 0.1328 0.6361 -0.1093 0.023 Uiso 1 1 calc R
C14 C 0.10747(15) 0.60803(17) 0.00969(14) 0.0180(5) Uani 1 1 d .
C15 C 0.08551(16) 0.72424(17) 0.03295(15) 0.0239(5) Uani 1 1 d .
H15A H 0.0226 0.7421 0.0108 0.036 Uiso 1 1 calc R
H15B H 0.1287 0.7729 0.0101 0.036 Uiso 1 1 calc R
H15C H 0.0912 0.7313 0.0927 0.036 Uiso 1 1 calc R
C16 C 0.10546(14) 0.52355(17) 0.06588(13) 0.0166(5) Uani 1 1 d .
H16 H 0.0911 0.5391 0.1197 0.020 Uiso 1 1 calc R
C17 C 0.12423(14) 0.41447(17) 0.04547(13) 0.0147(5) Uani 1 1 d .
C18 C 0.12058(14) 0.33593(16) 0.11191(13) 0.0147(5) Uani 1 1 d .
H18 H 0.0854 0.3551 0.1552 0.018 Uiso 1 1 calc R
C19 C 0.14957(14) 0.17764(17) 0.19090(12) 0.0143(4) Uani 1 1 d .
C20 C 0.09898(15) 0.07981(17) 0.18279(13) 0.0162(5) Uani 1 1 d .
C21 C 0.09113(15) 0.01839(17) 0.25461(13) 0.0179(5) Uani 1 1 d .
H21 H 0.0560 -0.0455 0.2503 0.022 Uiso 1 1 calc R
C22 C 0.13385(15) 0.04923(18) 0.33220(13) 0.0182(5) Uani 1 1 d .
C23 C 0.12838(16) -0.02178(19) 0.40824(14) 0.0240(5) Uani 1 1 d .
H23A H 0.0738 -0.0026 0.4351 0.036 Uiso 1 1 calc R
H23B H 0.1835 -0.0110 0.4465 0.036 Uiso 1 1 calc R
H23C H 0.1244 -0.0969 0.3915 0.036 Uiso 1 1 calc R
C24 C 0.18362(15) 0.14722(18) 0.33760(13) 0.0194(5) Uani 1 1 d .
H24 H 0.2120 0.1693 0.3894 0.023 Uiso 1 1 calc R
C25 C 0.19240(15) 0.21302(17) 0.26838(13) 0.0175(5) Uani 1 1 d .
C26 C 0.25051(18) 0.31594(19) 0.27649(15) 0.0291(6) Uani 1 1 d .
H26A H 0.2815 0.3210 0.3321 0.044 Uiso 1 1 calc R
H26B H 0.2104 0.3780 0.2654 0.044 Uiso 1 1 calc R
H26C H 0.2965 0.3142 0.2371 0.044 Uiso 1 1 calc R
C27 C 0.05576(17) 0.04005(18) 0.09918(13) 0.0237(5) Uani 1 1 d .
H27A H 0.0232 -0.0271 0.1063 0.035 Uiso 1 1 calc R
H27B H 0.1042 0.0283 0.0630 0.035 Uiso 1 1 calc R
H27C H 0.0124 0.0936 0.0749 0.035 Uiso 1 1 calc R
C28 C 0.31200(15) -0.02135(17) -0.10882(14) 0.0204(5) Uani 1 1 d .
H28 H 0.3240 -0.0324 -0.1672 0.025 Uiso 1 1 calc R
C29 C 0.39442(18) -0.07063(19) -0.05324(15) 0.0300(6) Uani 1 1 d .
H29A H 0.3877 -0.0545 0.0042 0.045 Uiso 1 1 calc R
H29B H 0.4522 -0.0402 -0.0682 0.045 Uiso 1 1 calc R
H29C H 0.3951 -0.1482 -0.0610 0.045 Uiso 1 1 calc R
C30 C 0.21957(18) -0.07779(19) -0.09597(17) 0.0360(7) Uani 1 1 d .
H30A H 0.2226 -0.1528 -0.1125 0.054 Uiso 1 1 calc R
H30B H 0.1691 -0.0423 -0.1293 0.054 Uiso 1 1 calc R
H30C H 0.2089 -0.0738 -0.0381 0.054 Uiso 1 1 calc R

loop_
_atom_site_aniso_label
_atom_site_aniso_U_11
_atom_site_aniso_U_22
_atom_site_aniso_U_33
_atom_site_aniso_U_23
_atom_site_aniso_U_13
_atom_site_aniso_U_12
Pd1 0.01634(9) 0.01468(9) 0.01360(9) 0.00148(7) 0.00382(6) 0.00303(7)
Cl1 0.0251(3) 0.0306(3) 0.0201(3) 0.0044(2) 0.0028(2) 0.0118(3)
P1 0.0159(3) 0.0151(3) 0.0161(3) -0.0005(2) 0.0041(2) 0.0014(2)
N1 0.0200(10) 0.0142(9) 0.0122(9) 0.0003(7) 0.0027(8) 0.0040(8)
N2 0.0166(9) 0.0147(9) 0.0126(9) -0.0003(7) 0.0021(7) -0.0007(8)
C1 0.0168(11) 0.0246(12) 0.0187(12) -0.0033(10) 0.0024(9) -0.0013(10)
C2 0.0340(15) 0.0255(14) 0.0335(15) -0.0043(12) 0.0101(12) -0.0098(12)
C3 0.0282(14) 0.0421(16) 0.0331(15) -0.0125(12) 0.0153(12) -0.0110(12)
C4 0.0172(11) 0.0148(11) 0.0157(11) -0.0004(9) 0.0041(9) -0.0007(9)
C5 0.0183(11) 0.0145(11) 0.0161(11) 0.0015(9) 0.0058(9) -0.0008(9)
C6 0.0190(12) 0.0170(12) 0.0194(12) 0.0021(9) 0.0055(9) 0.0023(9)
C7 0.0195(12) 0.0197(12) 0.0182(12) 0.0038(10) 0.0005(9) -0.0015(10)
C8 0.0214(12) 0.0158(12) 0.0177(11) -0.0010(9) 0.0030(9) -0.0046(9)
C9 0.0240(13) 0.0174(12) 0.0200(12) -0.0018(9) -0.0012(10) 0.0012(10)
C10 0.0190(12) 0.0171(11) 0.0200(12) -0.0027(9) 0.0078(10) -0.0004(9)
C11 0.0125(11) 0.0165(11) 0.0152(11) 0.0032(9) 0.0016(9) 0.0010(9)
C12 0.0197(12) 0.0203(12) 0.0134(11) 0.0023(9) 0.0043(9) -0.0007(9)
C13 0.0192(12) 0.0172(12) 0.0207(12) 0.0071(9) 0.0001(10) -0.0018(9)
C14 0.0140(11) 0.0161(11) 0.0235(12) 0.0011(9) 0.0004(9) -0.0004(9)
C15 0.0254(13) 0.0158(12) 0.0304(14) 0.0005(10) 0.0017(11) -0.0007(10)
C16 0.0127(11) 0.0205(12) 0.0166(11) -0.0028(9) 0.0013(9) 0.0005(9)
C17 0.0124(11) 0.0151(11) 0.0163(11) 0.0017(9) 0.0009(9) 0.0009(9)
C18 0.0148(11) 0.0183(12) 0.0110(10) -0.0023(9) 0.0021(9) -0.0001(9)
C19 0.0148(11) 0.0154(11) 0.0131(10) 0.0024(9) 0.0035(8) 0.0034(9)
C20 0.0166(11) 0.0162(11) 0.0160(11) -0.0001(9) 0.0025(9) 0.0043(9)
C21 0.0168(11) 0.0154(11) 0.0225(12) 0.0021(9) 0.0059(9) 0.0013(9)
C22 0.0178(12) 0.0198(12) 0.0178(12) 0.0053(9) 0.0050(9) 0.0059(9)
C23 0.0269(13) 0.0240(13) 0.0217(13) 0.0064(10) 0.0053(10) 0.0029(10)
C24 0.0210(12) 0.0242(12) 0.0128(11) 0.0006(9) 0.0001(9) 0.0021(10)
C25 0.0184(12) 0.0168(12) 0.0176(11) 0.0010(9) 0.0028(9) 0.0008(9)
C26 0.0371(15) 0.0271(14) 0.0215(13) 0.0036(11) -0.0049(11) -0.0091(12)
C27 0.0293(14) 0.0215(13) 0.0197(12) 0.0010(10) 0.0001(10) -0.0054(10)
C28 0.0224(12) 0.0167(12) 0.0227(12) -0.0025(10) 0.0045(10) 0.0029(10)
C29 0.0390(16) 0.0218(13) 0.0284(14) -0.0028(11) 0.0002(12) 0.0115(11)
C30 0.0370(16) 0.0176(13) 0.0553(18) -0.0007(12) 0.0138(14) -0.0053(11)

loop_
_atom_type_symbol
_atom_type_description
_atom_type_scat_dispersion_real
_atom_type_scat_dispersion_imag
_atom_type_scat_source
C C 0.0033 0.0016 'International Tables Vol C Tables 4.2.6.8 and 6.1.1.4'
H H 0.0000 0.0000 'International Tables Vol C Tables 4.2.6.8 and 6.1.1.4'
N N 0.0061 0.0033 'International Tables Vol C Tables 4.2.6.8 and 6.1.1.4'
P P 0.1023 0.0942 'International Tables Vol C Tables 4.2.6.8 and 6.1.1.4'
Cl Cl 0.1484 0.1585 'International Tables Vol C Tables 4.2.6.8 and 6.1.1.4'
Pd Pd -0.9988 1.0072 'International Tables Vol C Tables 4.2.6.8 and 6.1.1.4'

loop_
_geom_angle_atom_site_label_1
_geom_angle_atom_site_label_2
_geom_angle_atom_site_label_3
_geom_angle
N1 Pd1 N2 88.70(8)
N1 Pd1 P1 84.10(6)
N2 Pd1 P1 171.24(5)
N1 Pd1 Cl1 174.53(5)
N2 Pd1 Cl1 91.72(6)
P1 Pd1 Cl1 95.93(4)
C4 P1 C1 108.43(10)
C4 P1 C28 105.42(10)
C1 P1 C28 106.99(10)
C4 P1 Pd1 100.28(8)
C1 P1 Pd1 115.52(7)
C28 P1 Pd1 119.10(8)
C11 N1 C5 119.96(17)
C11 N1 Pd1 118.06(14)
C5 N1 Pd1 118.41(14)
C18 N2 C19 117.05(17)
C18 N2 Pd1 121.03(14)
C19 N2 Pd1 121.91(13)
C3 C1 C2 110.74(19)
C3 C1 P1 114.46(16)
C2 C1 P1 109.00(15)
C3 C1 H1 107.5
C2 C1 H1 107.5
P1 C1 H1 107.5
C1 C2 H2A 109.5
C1 C2 H2B 109.5
H2A C2 H2B 109.5
C1 C2 H2C 109.5
H2A C2 H2C 109.5
H2B C2 H2C 109.5
C1 C3 H3A 109.5
C1 C3 H3B 109.5
H3A C3 H3B 109.5
C1 C3 H3C 109.5
H3A C3 H3C 109.5
H3B C3 H3C 109.5
C10 C4 C5 120.4(2)
C10 C4 P1 125.56(17)
C5 C4 P1 113.97(16)
N1 C5 C6 123.75(19)
N1 C5 C4 118.62(19)
C6 C5 C4 117.5(2)
C7 C6 C5 121.2(2)
C7 C6 H6 119.4
C5 C6 H6 119.4
C6 C7 C8 121.8(2)
C6 C7 H7 119.1
C8 C7 H7 119.1
C10 C8 C7 117.2(2)
C10 C8 C9 120.83(19)
C7 C8 C9 121.9(2)
C8 C9 H9A 109.5
C8 C9 H9B 109.5
H9A C9 H9B 109.5
C8 C9 H9C 109.5
H9A C9 H9C 109.5
H9B C9 H9C 109.5
C8 C10 C4 121.9(2)
C8 C10 H10 119.0
C4 C10 H10 119.0
N1 C11 C12 122.58(19)
N1 C11 C17 121.44(18)
C12 C11 C17 115.97(19)
C13 C12 C11 121.8(2)
C13 C12 H12 119.1
C11 C12 H12 119.1
C12 C13 C14 122.6(2)
C12 C13 H13 118.7
C14 C13 H13 118.7
C16 C14 C13 116.5(2)
C16 C14 C15 121.9(2)
C13 C14 C15 121.7(2)
C14 C15 H15A 109.5
C14 C15 H15B 109.5
H15A C15 H15B 109.5
C14 C15 H15C 109.5
H15A C15 H15C 109.5
H15B C15 H15C 109.5
C14 C16 C17 123.0(2)
C14 C16 H16 118.5
C17 C16 H16 118.5
C16 C17 C11 120.10(19)
C16 C17 C18 116.07(19)
C11 C17 C18 123.82(19)
N2 C18 C17 126.66(19)
N2 C18 H18 116.7
C17 C18 H18 116.7
C25 C19 C20 121.61(19)
C25 C19 N2 118.90(19)
C20 C19 N2 119.46(18)
C21 C20 C19 118.1(2)
C21 C20 C27 120.3(2)
C19 C20 C27 121.57(19)
C22 C21 C20 122.2(2)
C22 C21 H21 118.9
C20 C21 H21 118.9
C21 C22 C24 117.9(2)
C21 C22 C23 121.1(2)
C24 C22 C23 121.0(2)
C22 C23 H23A 109.5
C22 C23 H23B 109.5
H23A C23 H23B 109.5
C22 C23 H23C 109.5
H23A C23 H23C 109.5
H23B C23 H23C 109.5
C25 C24 C22 122.5(2)
C25 C24 H24 118.8
C22 C24 H24 118.8
C24 C25 C19 117.7(2)
C24 C25 C26 120.6(2)
C19 C25 C26 121.58(19)
C25 C26 H26A 109.5
C25 C26 H26B 109.5
H26A C26 H26B 109.5
C25 C26 H26C 109.5
H26A C26 H26C 109.5
H26B C26 H26C 109.5
C20 C27 H27A 109.5
C20 C27 H27B 109.5
H27A C27 H27B 109.5
C20 C27 H27C 109.5
H27A C27 H27C 109.5
H27B C27 H27C 109.5
C30 C28 C29 111.7(2)
C30 C28 P1 109.77(16)
C29 C28 P1 111.91(16)
C30 C28 H28 107.8
C29 C28 H28 107.8
P1 C28 H28 107.8
C28 C29 H29A 109.5
C28 C29 H29B 109.5
H29A C29 H29B 109.5
C28 C29 H29C 109.5
H29A C29 H29C 109.5
H29B C29 H29C 109.5
C28 C30 H30A 109.5
C28 C30 H30B 109.5
H30A C30 H30B 109.5
C28 C30 H30C 109.5
H30A C30 H30C 109.5
H30B C30 H30C 109.5

loop_
_geom_bond_atom_site_label_1
_geom_bond_atom_site_label_2
_geom_bond_distance
Pd1 N1 2.0201(18)
Pd1 N2 2.1033(18)
Pd1 P1 2.2311(10)
Pd1 Cl1 2.3224(9)
P1 C4 1.811(2)
P1 C1 1.843(2)
P1 C28 1.844(2)
N1 C11 1.391(3)
N1 C5 1.403(3)
N2 C18 1.292(3)
N2 C19 1.445(3)
C1 C3 1.525(3)
C1 C2 1.539(3)
C1 H1 0.9800
C2 H2A 0.9600
C2 H2B 0.9600
C2 H2C 0.9600
C3 H3A 0.9600
C3 H3B 0.9600
C3 H3C 0.9600
C4 C10 1.394(3)
C4 C5 1.412(3)
C5 C6 1.404(3)
C6 C7 1.378(3)
C6 H6 0.9300
C7 C8 1.401(3)
C7 H7 0.9300
C8 C10 1.390(3)
C8 C9 1.528(3)
C9 H9A 0.9600
C9 H9B 0.9600
C9 H9C 0.9600
C10 H10 0.9300
C11 C12 1.416(3)
C11 C17 1.424(3)
C12 C13 1.379(3)
C12 H12 0.9300
C13 C14 1.394(3)
C13 H13 0.9300
C14 C16 1.378(3)
C14 C15 1.515(3)
C15 H15A 0.9600
C15 H15B 0.9600
C15 H15C 0.9600
C16 C17 1.411(3)
C16 H16 0.9300
C17 C18 1.444(3)
C18 H18 0.9300
C19 C25 1.401(3)
C19 C20 1.402(3)
C20 C21 1.393(3)
C20 C27 1.504(3)
C21 C22 1.386(3)
C21 H21 0.9300
C22 C24 1.396(3)
C22 C23 1.510(3)
C23 H23A 0.9600
C23 H23B 0.9600
C23 H23C 0.9600
C24 C25 1.391(3)
C24 H24 0.9300
C25 C26 1.511(3)
C26 H26A 0.9600
C26 H26B 0.9600
C26 H26C 0.9600
C27 H27A 0.9600
C27 H27B 0.9600
C27 H27C 0.9600
C28 C30 1.527(3)
C28 C29 1.532(3)
C28 H28 0.9800
C29 H29A 0.9600
C29 H29B 0.9600
C29 H29C 0.9600
C30 H30A 0.9600
C30 H30B 0.9600
C30 H30C 0.9600
